data_4128601
loop_
_publ_author_name
'Willig, Felix'
'Lang, Johannes'
'Hans, Andreas C.'
'Ringenberg, Mark R.'
'Pfeffer, Daniel'
'Frey, Wolfgang'
'Peters, Ren\'e'

_publ_section_title
;
 Polyfunctional Imidazolium Aryloxide Betaine/Lewis Acid Catalysts as
 Tools for the Asymmetric Synthesis of Disfavored Diastereomers.
;
_journal_issue 30
_journal_name_full 'Journal of the American Chemical Society'
_journal_page_first 12029
_journal_page_last 12043
_journal_paper_doi 10.1021/jacs.9b04902
_journal_volume 141
_journal_year 2019
_chemical_absolute_configuration ad
_chemical_formula_moiety 'C16 H18 N2 O7'
_chemical_formula_sum 'C16 H18 N2 O7'
_chemical_formula_weight 350.32
_space_group_IT_number 4
_space_group_name_Hall 'P 2yb'
_space_group_name_H-M_alt 'P 1 21 1'
_symmetry_cell_setting monoclinic
_symmetry_space_group_name_Hall 'P 2yb'
_symmetry_space_group_name_H-M 'P 1 21 1'
_atom_sites_solution_hydrogens geom
_atom_sites_solution_primary direct
_atom_sites_solution_secondary difmap
_audit_creation_method SHELXL-97
_cell_angle_alpha 90.00
_cell_angle_beta 90.438(5)
_cell_angle_gamma 90.00
_cell_formula_units_Z 4
_cell_length_a 7.8665(5)
_cell_length_b 20.7338(14)
_cell_length_c 10.0786(6)
_cell_measurement_reflns_used 4101
_cell_measurement_temperature 130(2)
_cell_measurement_theta_max 65.59
_cell_measurement_theta_min 4.88
_cell_volume 1643.80(18)
_computing_cell_refinement 'Bruker APEXII Software Suite, 2008'
_computing_data_collection 'Bruker APEXII Software Suite, 2008'
_computing_data_reduction 'Bruker APEXII Software Suite, 2008'
_computing_structure_refinement 'SHELXL-97 (Sheldrick, 1997)'
_computing_structure_solution 'SHELXS-97 (Sheldrick, 1990)'
_diffrn_ambient_temperature 130(2)
_diffrn_measured_fraction_theta_full 0.982
_diffrn_measured_fraction_theta_max 0.982
_diffrn_measurement_device_type 'Bruker Kappa APEXII Duo'
_diffrn_measurement_method 'Omega + Phi Scans'
_diffrn_radiation_monochromator Triumph
_diffrn_radiation_source I\mS
_diffrn_radiation_type CuK\a
_diffrn_radiation_wavelength 1.54178
_diffrn_reflns_av_R_equivalents 0.1069
_diffrn_reflns_av_sigmaI/netI 0.0855
_diffrn_reflns_limit_h_max 9
_diffrn_reflns_limit_h_min -9
_diffrn_reflns_limit_k_max 23
_diffrn_reflns_limit_k_min -24
_diffrn_reflns_limit_l_max 10
_diffrn_reflns_limit_l_min -11
_diffrn_reflns_number 22850
_diffrn_reflns_theta_full 65.59
_diffrn_reflns_theta_max 65.59
_diffrn_reflns_theta_min 4.88
_diffrn_standards_decay_% 0
_diffrn_standards_interval_count 0
_diffrn_standards_number 0
_exptl_absorpt_coefficient_mu 0.955
_exptl_absorpt_correction_T_max 0.7006
_exptl_absorpt_correction_T_min 0.5971
_exptl_absorpt_correction_type multi-scan
_exptl_absorpt_process_details 'Blessing, 1995'
_exptl_crystal_colour colourless
_exptl_crystal_density_diffrn 1.416
_exptl_crystal_density_method 'not measured'
_exptl_crystal_description prism
_exptl_crystal_F_000 736
_exptl_crystal_size_max 0.13
_exptl_crystal_size_mid 0.08
_exptl_crystal_size_min 0.07
_refine_diff_density_max 0.214
_refine_diff_density_min -0.186
_refine_diff_density_rms 0.047
_refine_ls_abs_structure_details 'Flack H D (1983), Acta Cryst. A39, 876-881'
_refine_ls_abs_structure_Flack 0.06(21)
_refine_ls_extinction_coef 0.0079(6)
_refine_ls_extinction_expression Fc^*^=kFc[1+0.001xFc^2^\l^3^/sin(2\q)]^-1/4^
_refine_ls_extinction_method SHELXL
_refine_ls_goodness_of_fit_ref 1.033
_refine_ls_hydrogen_treatment constr
_refine_ls_matrix_type full
_refine_ls_number_parameters 454
_refine_ls_number_reflns 5449
_refine_ls_number_restraints 1
_refine_ls_restrained_S_all 1.033
_refine_ls_R_factor_all 0.0754
_refine_ls_R_factor_gt 0.0479
_refine_ls_shift/su_max 0.000
_refine_ls_shift/su_mean 0.000
_refine_ls_structure_factor_coef Fsqd
_refine_ls_weighting_details 'calc w=1/[\s^2^(Fo^2^)+(0.0426P)^2^+0.0000P] where P=(Fo^2^+2Fc^2^)/3'
_refine_ls_weighting_scheme calc
_refine_ls_wR_factor_gt 0.1012
_refine_ls_wR_factor_ref 0.1111
_reflns_number_gt 4101
_reflns_number_total 5449
_reflns_threshold_expression >2sigma(I)
_cod_data_source_file ja9b04902_si_009.cif
_cod_data_source_block s2473lc1
_cod_original_sg_symbol_H-M 'P 21'
_cod_database_code 4128601

loop_
_symmetry_equiv_pos_as_xyz
'x, y, z'
'-x, y+1/2, -z'

loop_
_atom_site_label
_atom_site_type_symbol
_atom_site_fract_x
_atom_site_fract_y
_atom_site_fract_z
_atom_site_U_iso_or_equiv
_atom_site_adp_type
_atom_site_occupancy
_atom_site_symmetry_multiplicity
_atom_site_calc_flag
_atom_site_refinement_flags
O1A O 0.4424(3) 0.72521(12) 0.5663(3) 0.0427(6) Uani 1 1 d .
N1A N 0.0768(3) 0.64476(17) 0.2746(3) 0.0348(7) Uani 1 1 d .
C1A C 0.4305(4) 0.60876(17) 0.5371(3) 0.0288(8) Uani 1 1 d .
N2A N 0.7564(4) 0.64250(16) -0.0553(3) 0.0327(7) Uani 1 1 d .
O2A O 0.1727(3) 0.56656(13) 0.6336(2) 0.0407(6) Uani 1 1 d .
C2A C 0.5183(4) 0.67485(18) 0.5571(3) 0.0297(8) Uani 1 1 d .
O3A O 0.3700(3) 0.61380(13) 0.7655(2) 0.0391(6) Uani 1 1 d .
C3A C 0.7078(4) 0.66665(18) 0.5622(4) 0.0353(9) Uani 1 1 d .
H3A1 H 0.7504 0.6706 0.6545 0.042 Uiso 1 1 calc R
H3A2 H 0.7642 0.6997 0.5069 0.042 Uiso 1 1 calc R
O4A O 0.0788(3) 0.59256(14) 0.2162(3) 0.0460(7) Uani 1 1 d .
C4A C 0.7421(4) 0.59880(17) 0.5079(4) 0.0326(8) Uani 1 1 d .
H4A1 H 0.8444 0.5797 0.5502 0.039 Uiso 1 1 calc R
H4A2 H 0.7584 0.5999 0.4106 0.039 Uiso 1 1 calc R
O5A O -0.0094(3) 0.69108(15) 0.2384(3) 0.0499(7) Uani 1 1 d .
C5A C 0.5811(4) 0.56034(17) 0.5441(4) 0.0324(8) Uani 1 1 d .
H5A1 H 0.5920 0.5421 0.6345 0.039 Uiso 1 1 calc R
H5A2 H 0.5630 0.5245 0.4805 0.039 Uiso 1 1 calc R
O6A O 0.7798(3) 0.69764(13) -0.0939(3) 0.0420(6) Uani 1 1 d .
C6A C 0.3326(4) 0.60638(18) 0.4016(3) 0.0289(8) Uani 1 1 d .
H6A H 0.2844 0.5619 0.3931 0.035 Uiso 1 1 calc R
O7A O 0.8149(4) 0.59501(13) -0.1105(3) 0.0484(7) Uani 1 1 d .
C7A C 0.1822(4) 0.65298(19) 0.3974(3) 0.0330(8) Uani 1 1 d .
H7A1 H 0.1102 0.6457 0.4761 0.040 Uiso 1 1 calc R
H7A2 H 0.2252 0.6978 0.4016 0.040 Uiso 1 1 calc R
C8A C 0.4479(4) 0.61661(17) 0.2825(3) 0.0291(8) Uani 1 1 d .
C9A C 0.5078(4) 0.56337(18) 0.2122(3) 0.0303(8) Uani 1 1 d .
H9A H 0.4772 0.5212 0.2402 0.036 Uiso 1 1 calc R
C10A C 0.6107(4) 0.57079(18) 0.1026(3) 0.0298(8) Uani 1 1 d .
H10A H 0.6519 0.5345 0.0553 0.036 Uiso 1 1 calc R
C11A C 0.6517(4) 0.63309(17) 0.0641(3) 0.0288(8) Uani 1 1 d .
C12A C 0.5972(4) 0.68665(18) 0.1315(3) 0.0301(8) Uani 1 1 d .
H12A H 0.6296 0.7287 0.1038 0.036 Uiso 1 1 calc R
C13A C 0.4941(4) 0.67819(17) 0.2407(4) 0.0315(8) Uani 1 1 d .
H13A H 0.4543 0.7148 0.2878 0.038 Uiso 1 1 calc R
C14A C 0.3077(4) 0.59438(18) 0.6476(3) 0.0315(8) Uani 1 1 d .
C15A C 0.2576(5) 0.6114(2) 0.8794(4) 0.0400(9) Uani 1 1 d .
H15A H 0.3187 0.5929 0.9568 0.048 Uiso 1 1 calc R
H15B H 0.1583 0.5836 0.8592 0.048 Uiso 1 1 calc R
C16A C 0.2004(6) 0.6775(2) 0.9101(5) 0.0534(11) Uani 1 1 d .
H16A H 0.1340 0.6944 0.8352 0.080 Uiso 1 1 calc R
H16B H 0.2996 0.7051 0.9258 0.080 Uiso 1 1 calc R
H16C H 0.1296 0.6768 0.9897 0.080 Uiso 1 1 calc R
O1B O 0.9404(3) 0.78656(12) 0.6563(3) 0.0409(6) Uani 1 1 d .
C1B C 0.9379(4) 0.90299(16) 0.6818(3) 0.0274(8) Uani 1 1 d .
N1B N 0.5822(3) 0.87422(18) 0.9404(3) 0.0365(7) Uani 1 1 d .
O2B O 0.6769(3) 0.94299(12) 0.5842(2) 0.0356(6) Uani 1 1 d .
N2B N 1.2543(4) 0.87416(17) 1.2865(3) 0.0364(7) Uani 1 1 d .
C2B C 1.0218(4) 0.83614(18) 0.6650(3) 0.0304(8) Uani 1 1 d .
O3B O 0.8759(3) 0.89836(13) 0.4532(2) 0.0360(6) Uani 1 1 d .
C3B C 1.2124(4) 0.84243(18) 0.6648(4) 0.0341(8) Uani 1 1 d .
H3B1 H 1.2571 0.8361 0.5741 0.041 Uiso 1 1 calc R
H3B2 H 1.2650 0.8101 0.7245 0.041 Uiso 1 1 calc R
O4B O 0.5764(3) 0.92882(15) 0.9865(3) 0.0499(7) Uani 1 1 d .
C4B C 1.2498(4) 0.90995(19) 0.7132(4) 0.0352(9) Uani 1 1 d .
H4B1 H 1.3531 0.9273 0.6704 0.042 Uiso 1 1 calc R
H4B2 H 1.2670 0.9104 0.8106 0.042 Uiso 1 1 calc R
O5B O 0.5001(4) 0.82864(15) 0.9839(3) 0.0530(8) Uani 1 1 d .
C5B C 1.0925(4) 0.95000(17) 0.6740(4) 0.0309(8) Uani 1 1 d .
H5B1 H 1.1044 0.9672 0.5829 0.037 Uiso 1 1 calc R
H5B2 H 1.0775 0.9866 0.7359 0.037 Uiso 1 1 calc R
O6B O 1.2785(3) 0.81892(13) 1.3248(3) 0.0439(7) Uani 1 1 d .
C6B C 0.8421(4) 0.90760(18) 0.8174(3) 0.0288(8) Uani 1 1 d .
H6B H 0.7944 0.9522 0.8229 0.035 Uiso 1 1 calc R
O7B O 1.3038(4) 0.92256(14) 1.3456(3) 0.0527(8) Uani 1 1 d .
C7B C 0.6914(4) 0.86141(19) 0.8228(4) 0.0350(9) Uani 1 1 d .
H7B1 H 0.6224 0.8661 0.7408 0.042 Uiso 1 1 calc R
H7B2 H 0.7338 0.8165 0.8268 0.042 Uiso 1 1 calc R
C8B C 0.9576(4) 0.89885(17) 0.9383(3) 0.0281(8) Uani 1 1 d .
C9B C 1.0157(4) 0.95212(17) 1.0086(3) 0.0306(8) Uani 1 1 d .
H9B H 0.9867 0.9942 0.9786 0.037 Uiso 1 1 calc R
C10B C 1.1152(4) 0.94511(18) 1.1214(3) 0.0339(8) Uani 1 1 d .
H10B H 1.1551 0.9817 1.1690 0.041 Uiso 1 1 calc R
C11B C 1.1552(4) 0.88324(17) 1.1632(3) 0.0284(8) Uani 1 1 d .
C12B C 1.1025(4) 0.82953(18) 1.0946(3) 0.0316(8) Uani 1 1 d .
H12B H 1.1342 0.7876 1.1236 0.038 Uiso 1 1 calc R
C13B C 1.0024(4) 0.83771(17) 0.9826(4) 0.0317(8) Uani 1 1 d .
H13B H 0.9636 0.8009 0.9351 0.038 Uiso 1 1 calc R
C14B C 0.8148(4) 0.91692(17) 0.5696(3) 0.0312(8) Uani 1 1 d .
C15B C 0.7608(5) 0.90110(19) 0.3389(3) 0.0359(9) Uani 1 1 d .
H15C H 0.8211 0.9189 0.2612 0.043 Uiso 1 1 calc R
H15D H 0.6632 0.9296 0.3587 0.043 Uiso 1 1 calc R
C16B C 0.6999(6) 0.8352(2) 0.3093(4) 0.0530(11) Uani 1 1 d .
H16D H 0.6322 0.8193 0.3837 0.079 Uiso 1 1 calc R
H16E H 0.7976 0.8066 0.2960 0.079 Uiso 1 1 calc R
H16F H 0.6297 0.8359 0.2286 0.079 Uiso 1 1 calc R

loop_
_atom_site_aniso_label
_atom_site_aniso_U_11
_atom_site_aniso_U_22
_atom_site_aniso_U_33
_atom_site_aniso_U_23
_atom_site_aniso_U_13
_atom_site_aniso_U_12
O1A 0.0462(15) 0.0332(16) 0.0487(16) -0.0046(12) 0.0034(12) 0.0042(13)
N1A 0.0233(15) 0.044(2) 0.0374(17) 0.0092(17) 0.0019(12) -0.0033(15)
C1A 0.0210(17) 0.033(2) 0.0325(19) 0.0022(16) -0.0002(13) -0.0006(14)
N2A 0.0322(16) 0.0322(19) 0.0339(17) 0.0007(16) 0.0033(13) -0.0016(14)
O2A 0.0271(13) 0.0553(18) 0.0397(14) 0.0072(13) 0.0013(10) -0.0063(12)
C2A 0.0286(18) 0.034(2) 0.0261(19) -0.0010(16) 0.0001(14) -0.0031(16)
O3A 0.0282(13) 0.0577(17) 0.0313(14) 0.0005(12) 0.0022(11) -0.0057(12)
C3A 0.0270(18) 0.038(2) 0.041(2) -0.0026(17) -0.0048(16) -0.0062(16)
O4A 0.0397(15) 0.0487(18) 0.0495(16) -0.0009(15) -0.0080(12) -0.0034(13)
C4A 0.0234(17) 0.038(2) 0.036(2) -0.0018(17) -0.0023(14) 0.0019(16)
O5A 0.0371(15) 0.0506(17) 0.0619(18) 0.0119(15) -0.0130(13) 0.0075(14)
C5A 0.0244(18) 0.032(2) 0.040(2) -0.0008(17) -0.0024(15) 0.0030(15)
O6A 0.0490(16) 0.0352(16) 0.0418(15) 0.0043(13) 0.0083(12) -0.0035(12)
C6A 0.0232(17) 0.031(2) 0.0325(19) 0.0030(16) 0.0004(14) -0.0007(15)
O7A 0.0583(17) 0.0367(16) 0.0507(17) -0.0028(14) 0.0221(13) 0.0052(14)
C7A 0.0250(18) 0.039(2) 0.035(2) 0.0022(17) -0.0039(15) 0.0044(16)
C8A 0.0262(17) 0.033(2) 0.0279(18) -0.0006(16) -0.0043(14) 0.0031(16)
C9A 0.0278(18) 0.030(2) 0.033(2) 0.0017(16) -0.0025(15) -0.0010(15)
C10A 0.0301(18) 0.0255(19) 0.0337(19) -0.0001(16) -0.0002(15) 0.0027(15)
C11A 0.0230(17) 0.034(2) 0.0294(19) 0.0008(15) -0.0027(14) 0.0017(14)
C12A 0.0280(18) 0.028(2) 0.034(2) 0.0026(16) 0.0028(15) -0.0021(15)
C13A 0.0305(18) 0.031(2) 0.033(2) 0.0002(16) 0.0028(16) 0.0031(15)
C14A 0.0218(17) 0.037(2) 0.035(2) 0.0026(17) 0.0010(14) 0.0022(16)
C15A 0.034(2) 0.057(3) 0.029(2) 0.0043(18) 0.0067(16) -0.0006(18)
C16A 0.051(2) 0.059(3) 0.051(3) -0.003(2) 0.005(2) 0.001(2)
O1B 0.0396(14) 0.0310(15) 0.0521(16) -0.0048(12) -0.0029(12) -0.0028(12)
C1B 0.0240(17) 0.0285(19) 0.0296(18) 0.0015(15) -0.0022(14) 0.0033(14)
N1B 0.0249(16) 0.045(2) 0.0394(17) 0.0120(17) -0.0026(13) 0.0038(15)
O2B 0.0274(13) 0.0419(15) 0.0374(14) 0.0024(12) -0.0034(10) 0.0086(12)
N2B 0.0351(17) 0.040(2) 0.0340(17) -0.0033(16) -0.0016(13) -0.0032(15)
C2B 0.0349(19) 0.031(2) 0.0250(19) -0.0026(16) -0.0027(15) 0.0015(17)
O3B 0.0308(12) 0.0494(16) 0.0277(13) -0.0023(11) -0.0025(10) 0.0048(11)
C3B 0.0287(18) 0.037(2) 0.036(2) 0.0025(17) 0.0003(15) 0.0047(16)
O4B 0.0429(16) 0.049(2) 0.0577(18) -0.0008(15) 0.0139(13) 0.0047(14)
C4B 0.0243(18) 0.045(2) 0.036(2) -0.0018(17) -0.0019(15) 0.0010(16)
O5B 0.0384(14) 0.0589(19) 0.0618(18) 0.0205(16) 0.0128(13) -0.0049(15)
C5B 0.0256(17) 0.033(2) 0.0340(19) -0.0007(16) 0.0022(14) -0.0001(15)
O6B 0.0529(16) 0.0351(16) 0.0435(16) 0.0050(13) -0.0138(12) 0.0051(12)
C6B 0.0214(16) 0.035(2) 0.0298(18) 0.0017(16) 0.0015(13) -0.0029(15)
O7B 0.0632(19) 0.0458(18) 0.0488(17) -0.0032(14) -0.0232(15) -0.0080(15)
C7B 0.0229(17) 0.044(2) 0.038(2) 0.0031(17) -0.0018(15) -0.0011(16)
C8B 0.0248(16) 0.032(2) 0.0274(17) 0.0015(15) -0.0016(13) 0.0015(15)
C9B 0.0302(18) 0.033(2) 0.0290(19) 0.0001(16) 0.0008(15) 0.0021(15)
C10B 0.0349(19) 0.031(2) 0.036(2) -0.0052(17) -0.0020(16) -0.0031(16)
C11B 0.0257(16) 0.032(2) 0.0271(18) 0.0018(16) -0.0030(14) -0.0022(15)
C12B 0.0270(18) 0.032(2) 0.036(2) 0.0021(16) -0.0036(15) -0.0006(15)
C13B 0.0302(17) 0.029(2) 0.035(2) 0.0011(16) -0.0043(15) -0.0024(15)
C14B 0.0244(18) 0.033(2) 0.036(2) 0.0019(16) 0.0001(15) -0.0015(15)
C15B 0.0307(18) 0.051(2) 0.0256(18) -0.0005(17) -0.0073(15) 0.0042(17)
C16B 0.052(2) 0.056(3) 0.051(3) -0.007(2) -0.010(2) -0.004(2)

loop_
_atom_type_symbol
_atom_type_description
_atom_type_scat_dispersion_real
_atom_type_scat_dispersion_imag
_atom_type_scat_source
C C 0.0181 0.0091 'International Tables Vol C Tables 4.2.6.8 and 6.1.1.4'
H H 0.0000 0.0000 'International Tables Vol C Tables 4.2.6.8 and 6.1.1.4'
N N 0.0311 0.0180 'International Tables Vol C Tables 4.2.6.8 and 6.1.1.4'
O O 0.0492 0.0322 'International Tables Vol C Tables 4.2.6.8 and 6.1.1.4'

loop_
_geom_angle_atom_site_label_1
_geom_angle_atom_site_label_2
_geom_angle_atom_site_label_3
_geom_angle
O5A N1A O4A 123.6(3)
O5A N1A C7A 117.2(3)
O4A N1A C7A 119.1(3)
C14A C1A C2A 111.5(3)
C14A C1A C5A 109.3(3)
C2A C1A C5A 103.1(3)
C14A C1A C6A 108.9(3)
C2A C1A C6A 111.0(3)
C5A C1A C6A 112.9(3)
O6A N2A O7A 123.4(3)
O6A N2A C11A 118.0(3)
O7A N2A C11A 118.6(3)
O1A C2A C3A 126.0(3)
O1A C2A C1A 123.8(3)
C3A C2A C1A 110.3(3)
C14A O3A C15A 117.9(3)
C2A C3A C4A 105.6(3)
C2A C3A H3A1 110.6
C4A C3A H3A1 110.6
C2A C3A H3A2 110.6
C4A C3A H3A2 110.6
H3A1 C3A H3A2 108.7
C3A C4A C5A 104.0(3)
C3A C4A H4A1 110.9
C5A C4A H4A1 110.9
C3A C4A H4A2 110.9
C5A C4A H4A2 110.9
H4A1 C4A H4A2 109.0
C4A C5A C1A 106.4(3)
C4A C5A H5A1 110.4
C1A C5A H5A1 110.4
C4A C5A H5A2 110.4
C1A C5A H5A2 110.4
H5A1 C5A H5A2 108.6
C8A C6A C7A 110.8(3)
C8A C6A C1A 113.0(3)
C7A C6A C1A 112.4(3)
C8A C6A H6A 106.7
C7A C6A H6A 106.7
C1A C6A H6A 106.7
N1A C7A C6A 112.0(3)
N1A C7A H7A1 109.2
C6A C7A H7A1 109.2
N1A C7A H7A2 109.2
C6A C7A H7A2 109.2
H7A1 C7A H7A2 107.9
C13A C8A C9A 118.8(3)
C13A C8A C6A 121.6(3)
C9A C8A C6A 119.6(3)
C10A C9A C8A 121.3(3)
C10A C9A H9A 119.4
C8A C9A H9A 119.4
C9A C10A C11A 117.8(3)
C9A C10A H10A 121.1
C11A C10A H10A 121.1
C12A C11A C10A 122.7(3)
C12A C11A N2A 118.3(3)
C10A C11A N2A 118.9(3)
C11A C12A C13A 118.6(3)
C11A C12A H12A 120.7
C13A C12A H12A 120.7
C12A C13A C8A 120.9(3)
C12A C13A H13A 119.6
C8A C13A H13A 119.6
O2A C14A O3A 123.9(3)
O2A C14A C1A 124.9(3)
O3A C14A C1A 111.2(3)
O3A C15A C16A 108.7(3)
O3A C15A H15A 109.9
C16A C15A H15A 109.9
O3A C15A H15B 109.9
C16A C15A H15B 109.9
H15A C15A H15B 108.3
C15A C16A H16A 109.5
C15A C16A H16B 109.5
H16A C16A H16B 109.5
C15A C16A H16C 109.5
H16A C16A H16C 109.5
H16B C16A H16C 109.5
C14B C1B C2B 111.2(3)
C14B C1B C5B 109.8(3)
C2B C1B C5B 102.8(3)
C14B C1B C6B 109.3(3)
C2B C1B C6B 111.0(3)
C5B C1B C6B 112.7(3)
O4B N1B O5B 123.7(3)
O4B N1B C7B 119.3(3)
O5B N1B C7B 117.0(3)
O6B N2B O7B 124.3(3)
O6B N2B C11B 117.8(3)
O7B N2B C11B 117.9(3)
O1B C2B C3B 126.7(3)
O1B C2B C1B 122.8(3)
C3B C2B C1B 110.4(3)
C14B O3B C15B 117.3(3)
C2B C3B C4B 105.7(3)
C2B C3B H3B1 110.6
C4B C3B H3B1 110.6
C2B C3B H3B2 110.6
C4B C3B H3B2 110.6
H3B1 C3B H3B2 108.7
C3B C4B C5B 105.2(3)
C3B C4B H4B1 110.7
C5B C4B H4B1 110.7
C3B C4B H4B2 110.7
C5B C4B H4B2 110.7
H4B1 C4B H4B2 108.8
C4B C5B C1B 106.0(3)
C4B C5B H5B1 110.5
C1B C5B H5B1 110.5
C4B C5B H5B2 110.5
C1B C5B H5B2 110.5
H5B1 C5B H5B2 108.7
C7B C6B C8B 110.8(3)
C7B C6B C1B 111.8(3)
C8B C6B C1B 113.7(3)
C7B C6B H6B 106.7
C8B C6B H6B 106.7
C1B C6B H6B 106.7
N1B C7B C6B 111.6(3)
N1B C7B H7B1 109.3
C6B C7B H7B1 109.3
N1B C7B H7B2 109.3
C6B C7B H7B2 109.3
H7B1 C7B H7B2 108.0
C13B C8B C9B 118.7(3)
C13B C8B C6B 120.9(3)
C9B C8B C6B 120.3(3)
C10B C9B C8B 121.2(3)
C10B C9B H9B 119.4
C8B C9B H9B 119.4
C9B C10B C11B 118.2(3)
C9B C10B H10B 120.9
C11B C10B H10B 120.9
C12B C11B C10B 122.1(3)
C12B C11B N2B 118.4(3)
C10B C11B N2B 119.5(3)
C11B C12B C13B 118.7(3)
C11B C12B H12B 120.7
C13B C12B H12B 120.7
C12B C13B C8B 121.1(3)
C12B C13B H13B 119.5
C8B C13B H13B 119.5
O2B C14B O3B 124.2(3)
O2B C14B C1B 124.0(3)
O3B C14B C1B 111.8(3)
O3B C15B C16B 108.7(3)
O3B C15B H15C 109.9
C16B C15B H15C 109.9
O3B C15B H15D 109.9
C16B C15B H15D 109.9
H15C C15B H15D 108.3
C15B C16B H16D 109.5
C15B C16B H16E 109.5
H16D C16B H16E 109.5
C15B C16B H16F 109.5
H16D C16B H16F 109.5
H16E C16B H16F 109.5

loop_
_geom_bond_atom_site_label_1
_geom_bond_atom_site_label_2
_geom_bond_distance
O1A C2A 1.207(4)
N1A O5A 1.229(4)
N1A O4A 1.232(4)
N1A C7A 1.495(5)
C1A C14A 1.510(5)
C1A C2A 1.547(5)
C1A C5A 1.554(5)
C1A C6A 1.563(5)
N2A O6A 1.222(4)
N2A O7A 1.222(4)
N2A C11A 1.477(5)
O2A C14A 1.216(4)
C2A C3A 1.501(5)
O3A C14A 1.344(4)
O3A C15A 1.455(4)
C3A C4A 1.534(5)
C3A H3A1 0.9900
C3A H3A2 0.9900
C4A C5A 1.543(5)
C4A H4A1 0.9900
C4A H4A2 0.9900
C5A H5A1 0.9900
C5A H5A2 0.9900
C6A C8A 1.525(5)
C6A C7A 1.528(5)
C6A H6A 1.0000
C7A H7A1 0.9900
C7A H7A2 0.9900
C8A C13A 1.394(5)
C8A C9A 1.395(5)
C9A C10A 1.383(5)
C9A H9A 0.9500
C10A C11A 1.387(5)
C10A H10A 0.9500
C11A C12A 1.372(5)
C12A C13A 1.383(5)
C12A H12A 0.9500
C13A H13A 0.9500
C15A C16A 1.477(6)
C15A H15A 0.9900
C15A H15B 0.9900
C16A H16A 0.9800
C16A H16B 0.9800
C16A H16C 0.9800
O1B C2B 1.214(4)
C1B C14B 1.511(5)
C1B C2B 1.545(5)
C1B C5B 1.560(5)
C1B C6B 1.570(5)
N1B O4B 1.225(4)
N1B O5B 1.228(4)
N1B C7B 1.493(5)
O2B C14B 1.222(4)
N2B O6B 1.223(4)
N2B O7B 1.229(4)
N2B C11B 1.474(4)
C2B C3B 1.505(5)
O3B C14B 1.328(4)
O3B C15B 1.461(4)
C3B C4B 1.511(5)
C3B H3B1 0.9900
C3B H3B2 0.9900
C4B C5B 1.539(5)
C4B H4B1 0.9900
C4B H4B2 0.9900
C5B H5B1 0.9900
C5B H5B2 0.9900
C6B C7B 1.525(5)
C6B C8B 1.525(5)
C6B H6B 1.0000
C7B H7B1 0.9900
C7B H7B2 0.9900
C8B C13B 1.388(5)
C8B C9B 1.388(5)
C9B C10B 1.383(5)
C9B H9B 0.9500
C10B C11B 1.385(5)
C10B H10B 0.9500
C11B C12B 1.373(5)
C12B C13B 1.382(5)
C12B H12B 0.9500
C13B H13B 0.9500
C15B C16B 1.478(6)
C15B H15C 0.9900
C15B H15D 0.9900
C16B H16D 0.9800
C16B H16E 0.9800
C16B H16F 0.9800

loop_
_geom_torsion_atom_site_label_1
_geom_torsion_atom_site_label_2
_geom_torsion_atom_site_label_3
_geom_torsion_atom_site_label_4
_geom_torsion
C14A C1A C2A O1A -58.1(4)
C5A C1A C2A O1A -175.3(3)
C6A C1A C2A O1A 63.5(4)
C14A C1A C2A C3A 122.3(3)
C5A C1A C2A C3A 5.1(4)
C6A C1A C2A C3A -116.1(3)
O1A C2A C3A C4A -164.5(3)
C1A C2A C3A C4A 15.1(4)
C2A C3A C4A C5A -29.2(4)
C3A C4A C5A C1A 32.9(4)
C14A C1A C5A C4A -142.1(3)
C2A C1A C5A C4A -23.4(3)
C6A C1A C5A C4A 96.5(3)
C14A C1A C6A C8A -176.8(3)
C2A C1A C6A C8A 60.1(4)
C5A C1A C6A C8A -55.1(4)
C14A C1A C6A C7A 56.9(4)
C2A C1A C6A C7A -66.2(4)
C5A C1A C6A C7A 178.6(3)
O5A N1A C7A C6A -156.5(3)
O4A N1A C7A C6A 24.4(4)
C8A C6A C7A N1A 59.5(4)
C1A C6A C7A N1A -173.0(3)
C7A C6A C8A C13A 44.3(4)
C1A C6A C8A C13A -82.9(4)
C7A C6A C8A C9A -135.0(3)
C1A C6A C8A C9A 97.8(4)
C13A C8A C9A C10A -0.2(5)
C6A C8A C9A C10A 179.1(3)
C8A C9A C10A C11A -0.4(5)
C9A C10A C11A C12A 1.3(5)
C9A C10A C11A N2A -177.9(3)
O6A N2A C11A C12A -5.0(4)
O7A N2A C11A C12A 175.1(3)
O6A N2A C11A C10A 174.2(3)
O7A N2A C11A C10A -5.7(4)
C10A C11A C12A C13A -1.5(5)
N2A C11A C12A C13A 177.8(3)
C11A C12A C13A C8A 0.7(5)
C9A C8A C13A C12A 0.1(5)
C6A C8A C13A C12A -179.2(3)
C15A O3A C14A O2A -10.9(5)
C15A O3A C14A C1A 171.9(3)
C2A C1A C14A O2A 143.6(3)
C5A C1A C14A O2A -103.0(4)
C6A C1A C14A O2A 20.8(5)
C2A C1A C14A O3A -39.1(4)
C5A C1A C14A O3A 74.2(4)
C6A C1A C14A O3A -161.9(3)
C14A O3A C15A C16A -104.1(4)
C14B C1B C2B O1B -57.3(4)
C5B C1B C2B O1B -174.7(3)
C6B C1B C2B O1B 64.7(4)
C14B C1B C2B C3B 124.0(3)
C5B C1B C2B C3B 6.6(4)
C6B C1B C2B C3B -114.1(3)
O1B C2B C3B C4B -165.6(3)
C1B C2B C3B C4B 13.0(4)
C2B C3B C4B C5B -27.6(4)
C3B C4B C5B C1B 32.2(4)
C14B C1B C5B C4B -141.9(3)
C2B C1B C5B C4B -23.4(3)
C6B C1B C5B C4B 96.1(3)
C14B C1B C6B C7B 57.5(4)
C2B C1B C6B C7B -65.5(3)
C5B C1B C6B C7B 179.9(3)
C14B C1B C6B C8B -176.1(3)
C2B C1B C6B C8B 60.9(4)
C5B C1B C6B C8B -53.7(4)
O4B N1B C7B C6B 28.0(4)
O5B N1B C7B C6B -153.3(3)
C8B C6B C7B N1B 62.5(4)
C1B C6B C7B N1B -169.6(3)
C7B C6B C8B C13B 44.5(4)
C1B C6B C8B C13B -82.4(4)
C7B C6B C8B C9B -133.5(3)
C1B C6B C8B C9B 99.6(4)
C13B C8B C9B C10B -0.6(5)
C6B C8B C9B C10B 177.5(3)
C8B C9B C10B C11B -0.2(5)
C9B C10B C11B C12B 1.5(5)
C9B C10B C11B N2B -177.2(3)
O6B N2B C11B C12B -3.1(5)
O7B N2B C11B C12B 178.5(3)
O6B N2B C11B C10B 175.6(3)
O7B N2B C11B C10B -2.8(5)
C10B C11B C12B C13B -1.9(5)
N2B C11B C12B C13B 176.8(3)
C11B C12B C13B C8B 1.0(5)
C9B C8B C13B C12B 0.2(5)
C6B C8B C13B C12B -177.9(3)
C15B O3B C14B O2B -9.0(5)
C15B O3B C14B C1B 172.0(3)
C2B C1B C14B O2B 139.5(4)
C5B C1B C14B O2B -107.4(4)
C6B C1B C14B O2B 16.7(5)
C2B C1B C14B O3B -41.5(4)
C5B C1B C14B O3B 71.6(4)
C6B C1B C14B O3B -164.4(3)
C14B O3B C15B C16B -102.3(4)
